data_4300626
_journal_name_full 'Inorganic Chemistry'
_journal_paper_doi 10.1021/ic051672z
_journal_year 2006
_chemical_formula_moiety 'Mn (C22 H22 O7) (O H2)(C2 H3 N)(Cl2 O8)'
_chemical_formula_sum 'C24 H27 Cl2 Mn N O16'
_chemical_formula_weight 711.32
_chemical_name_common '[1.Mn.CH3CN.H2O](ClO4)2'
_space_group_IT_number 14
_symmetry_cell_setting monoclinic
_symmetry_space_group_name_Hall '-P 2ybc'
_symmetry_space_group_name_H-M 'P 1 21/c 1'
_cell_angle_alpha 90.00
_cell_angle_beta 95.75(19)
_cell_angle_gamma 90.00
_cell_formula_units_Z 4
_cell_length_a 10.1318(17)
_cell_length_b 11.8030(4)
_cell_length_c 23.999(7)
_cell_measurement_temperature 203(2)
_cell_volume 2855.5(10)
_diffrn_ambient_temperature 203(2)
_exptl_crystal_density_diffrn 1.655
_cod_original_sg_symbol_H-M 'P 21/c'
_cod_database_code 4300626

loop_
_symmetry_equiv_pos_as_xyz
'x, y, z'
'-x, y+1/2, -z+1/2'
'-x, -y, -z'
'x, -y-1/2, z-1/2'

loop_
_atom_site_label
_atom_site_type_symbol
_atom_site_fract_x
_atom_site_fract_y
_atom_site_fract_z
_atom_site_U_iso_or_equiv
_atom_site_adp_type
_atom_site_occupancy
_atom_site_symmetry_multiplicity
_atom_site_calc_flag
_atom_site_refinement_flags
_atom_site_disorder_assembly
_atom_site_disorder_group
Mn1 Mn 0.33181(7) 0.75958(6) -0.15266(3) 0.02869(19) Uani 1 1 d D . .
O7 O 0.2415(3) 0.5646(2) -0.10081(12) 0.0305(7) Uani 1 1 d . A .
C7 C 0.5389(4) 0.7221(3) 0.01694(16) 0.0241(10) Uani 1 1 d . A .
C6 C 0.6314(4) 0.8020(4) 0.00192(17) 0.0265(10) Uani 1 1 d D . .
O2 O 0.4119(3) 0.7239(3) -0.07024(12) 0.0369(8) Uani 1 1 d . A .
O16 O 0.4809(3) 0.6577(3) -0.18214(14) 0.0369(8) Uani 1 1 d D A .
H16E H 0.503(4) 0.598(3) -0.1653(17) 0.031(14) Uiso 1 1 d D . .
H16F H 0.551(4) 0.683(5) -0.193(3) 0.09(2) Uiso 1 1 d D . .
O5 O 0.3016(3) 0.8398(3) -0.23630(12) 0.0397(8) Uani 1 1 d . A .
C14 C 0.3582(4) 0.5476(3) 0.04851(17) 0.0250(10) Uani 1 1 d . . .
O1 O 0.4791(3) 0.5548(3) 0.13762(12) 0.0372(8) Uani 1 1 d . . .
C9 C 0.3465(4) 0.5847(3) -0.00787(17) 0.0227(9) Uani 1 1 d . A .
C8 C 0.4307(4) 0.6787(3) -0.02397(17) 0.0236(9) Uani 1 1 d . . .
O6 O 0.1831(3) 0.6525(3) -0.20664(12) 0.0350(8) Uani 1 1 d . A .
C2 C 0.5488(4) 0.6850(4) 0.07296(17) 0.0263(10) Uani 1 1 d . . .
C12 C 0.1708(5) 0.4256(4) 0.0291(2) 0.0355(11) Uani 1 1 d . . .
H12 H 0.1111 0.3737 0.0414 0.043 Uiso 1 1 calc R . .
C10 C 0.2460(4) 0.5366(4) -0.04571(18) 0.0256(10) Uani 1 1 d . . .
C22 C 0.1383(4) 0.5139(4) -0.13910(18) 0.0343(11) Uani 1 1 d . . .
H22A H 0.0533 0.5486 -0.1344 0.041 Uiso 1 1 calc R A .
H22B H 0.1320 0.4334 -0.1317 0.041 Uiso 1 1 calc R . .
C3 C 0.6434(4) 0.7309(4) 0.11240(18) 0.0309(11) Uani 1 1 d . A .
H3 H 0.6477 0.7072 0.1495 0.037 Uiso 1 1 calc R . .
C20 C 0.1824(5) 0.6769(5) -0.26519(19) 0.0468(14) Uani 1 1 d . . .
H20A H 0.1035 0.6460 -0.2859 0.056 Uiso 1 1 calc R A .
H20B H 0.2598 0.6443 -0.2798 0.056 Uiso 1 1 calc R . .
C1 C 0.4625(4) 0.5936(4) 0.09022(17) 0.0280(10) Uani 1 1 d . A .
C4 C 0.7310(5) 0.8113(4) 0.09685(19) 0.0372(12) Uani 1 1 d . . .
H4 H 0.7936 0.8426 0.1235 0.045 Uiso 1 1 calc R A .
C13 C 0.2706(4) 0.4684(4) 0.06634(19) 0.0329(11) Uani 1 1 d . . .
H13 H 0.2793 0.4441 0.1034 0.039 Uiso 1 1 calc R . .
C5 C 0.7257(5) 0.8457(4) 0.04143(19) 0.0372(12) Uani 1 1 d . A .
H5 H 0.7863 0.8987 0.0308 0.045 Uiso 1 1 calc R . .
C18 C 0.3190(6) 0.9596(4) -0.2371(2) 0.0526(15) Uani 1 1 d . . .
H18A H 0.2500 0.9970 -0.2186 0.063 Uiso 1 1 calc R A .
H18B H 0.3156 0.9870 -0.2753 0.063 Uiso 1 1 calc R . .
C11 C 0.1581(4) 0.4586(4) -0.02623(19) 0.0328(11) Uani 1 1 d . A .
H11 H 0.0903 0.4286 -0.0508 0.039 Uiso 1 1 calc R . .
C19 C 0.1842(5) 0.8028(5) -0.2702(2) 0.0488(14) Uani 1 1 d . A .
H19A H 0.1877 0.8253 -0.3089 0.059 Uiso 1 1 calc R . .
H19B H 0.1055 0.8355 -0.2568 0.059 Uiso 1 1 calc R . .
C21 C 0.1736(5) 0.5328(4) -0.19703(19) 0.0404(12) Uani 1 1 d . A .
H21A H 0.2577 0.4966 -0.2018 0.049 Uiso 1 1 calc R . .
H21B H 0.1062 0.5000 -0.2238 0.049 Uiso 1 1 calc R . .
O3 O 0.6299(16) 0.8388(8) -0.0528(3) 0.0306(16) Uani 0.750(6) 1 d PD A 3
C15 C 0.5650(8) 0.9473(5) -0.0620(2) 0.0369(17) Uani 0.750(6) 1 d PD A 3
H15A H 0.6106 1.0043 -0.0381 0.044 Uiso 0.750(6) 1 calc PR A 3
H15B H 0.4740 0.9425 -0.0529 0.044 Uiso 0.750(6) 1 calc PR A 3
C16 C 0.5678(7) 0.9796(6) -0.1227(3) 0.0420(17) Uani 0.750(6) 1 d PD A 3
H16A H 0.5676 1.0614 -0.1267 0.050 Uiso 0.750(6) 1 calc PR A 3
H16B H 0.6470 0.9499 -0.1370 0.050 Uiso 0.750(6) 1 calc PR A 3
O4 O 0.449(2) 0.9309(14) -0.1536(4) 0.0488(16) Uani 0.750(6) 1 d PD A 3
O3' O 0.648(5) 0.817(2) -0.0545(9) 0.0306(16) Uani 0.250(6) 1 d PD A 4
C15' C 0.6437(19) 0.9320(16) -0.0752(8) 0.0369(17) Uani 0.250(6) 1 d PD A 4
H15C H 0.6922 0.9364 -0.1080 0.044 Uiso 0.250(6) 1 calc PR A 4
H15D H 0.6870 0.9817 -0.0468 0.044 Uiso 0.250(6) 1 calc PR A 4
C16' C 0.5046(18) 0.9719(17) -0.0903(8) 0.0420(17) Uani 0.250(6) 1 d PD A 4
H16C H 0.5007 1.0540 -0.0886 0.050 Uiso 0.250(6) 1 calc PR A 4
H16D H 0.4464 0.9411 -0.0644 0.050 Uiso 0.250(6) 1 calc PR A 4
O4' O 0.461(7) 0.931(4) -0.1501(11) 0.0488(16) Uani 0.250(6) 1 d PD A 4
C17 C 0.4499(6) 0.9821(5) -0.2070(3) 0.0604(17) Uani 1 1 d D A .
H17A H 0.5195 0.9497 -0.2269 0.072 Uiso 1 1 calc R B 3
H17B H 0.4650 1.0631 -0.2032 0.072 Uiso 1 1 calc R B 3
Cl1 Cl 0.80598(11) 0.75173(11) -0.22146(4) 0.0361(3) Uani 1 1 d . . .
O12 O 0.8286(4) 0.6671(3) -0.17924(15) 0.0533(10) Uani 1 1 d . . .
O15 O 0.6658(3) 0.7600(4) -0.23817(16) 0.0662(12) Uani 1 1 d . . .
O13 O 0.8669(4) 0.7239(4) -0.26992(15) 0.0764(14) Uani 1 1 d . . .
O14 O 0.8560(5) 0.8567(3) -0.20036(17) 0.0866(16) Uani 1 1 d . . .
N1 N 0.1647(4) 0.8403(4) -0.11998(17) 0.0433(11) Uani 1 1 d . A .
C23 C 0.0712(5) 0.8534(4) -0.0994(2) 0.0398(12) Uani 1 1 d . . .
C24 C -0.0498(5) 0.8685(5) -0.0726(2) 0.0500(14) Uani 1 1 d . A .
H24A H -0.0763 0.9466 -0.0750 0.075 Uiso 1 1 calc R . .
H24B H -0.0345 0.8468 -0.0339 0.075 Uiso 1 1 calc R . .
H24C H -0.1188 0.8221 -0.0910 0.075 Uiso 1 1 calc R . .
Cl2 Cl 0.1537(3) 0.8019(2) 0.06969(12) 0.0365(5) Uani 0.831(5) 1 d PD C 1
O11 O 0.2694(5) 0.7697(7) 0.1055(3) 0.0581(18) Uani 0.831(5) 1 d PD C 1
O10 O 0.0646(5) 0.8609(5) 0.1026(2) 0.0668(16) Uani 0.831(5) 1 d PD C 1
O8 O 0.0876(5) 0.7053(4) 0.0436(3) 0.0763(19) Uani 0.831(5) 1 d PD C 1
O9 O 0.1886(6) 0.8740(5) 0.0262(2) 0.0839(19) Uani 0.831(5) 1 d PD C 1
Cl2' Cl 0.1271(15) 0.7775(12) 0.0731(7) 0.0365(5) Uani 0.169(5) 1 d PD C 2
O11' O 0.268(2) 0.788(4) 0.0892(16) 0.0581(18) Uani 0.169(5) 1 d PD C 2
O10' O 0.063(3) 0.8847(19) 0.0739(11) 0.0668(16) Uani 0.169(5) 1 d PD C 2
O8' O 0.070(2) 0.6925(16) 0.1033(10) 0.0763(19) Uani 0.169(5) 1 d PD C 2
O9' O 0.122(3) 0.743(2) 0.0162(8) 0.0839(19) Uani 0.169(5) 1 d PD C 2

loop_
_atom_site_aniso_label
_atom_site_aniso_U_11
_atom_site_aniso_U_22
_atom_site_aniso_U_33
_atom_site_aniso_U_23
_atom_site_aniso_U_13
_atom_site_aniso_U_12
Mn1 0.0285(4) 0.0342(4) 0.0226(3) 0.0030(3) -0.0009(3) 0.0018(3)
O7 0.0272(17) 0.0367(18) 0.0261(16) -0.0059(14) -0.0043(13) -0.0096(15)
C7 0.023(2) 0.027(2) 0.022(2) -0.0004(18) 0.0014(18) -0.0031(19)
C6 0.029(2) 0.027(2) 0.024(2) -0.0010(19) 0.003(2) -0.002(2)
O2 0.0391(19) 0.043(2) 0.0263(17) 0.0108(15) -0.0069(14) -0.0169(16)
O16 0.035(2) 0.035(2) 0.041(2) 0.0116(17) 0.0078(17) 0.0044(18)
O5 0.044(2) 0.046(2) 0.0304(18) 0.0106(15) 0.0079(16) 0.0104(17)
C14 0.030(2) 0.020(2) 0.026(2) 0.0001(18) 0.0057(19) 0.001(2)
O1 0.048(2) 0.0367(19) 0.0260(17) 0.0098(14) 0.0007(15) 0.0002(16)
C9 0.020(2) 0.023(2) 0.026(2) 0.0005(18) 0.0075(18) 0.0003(19)
C8 0.024(2) 0.023(2) 0.024(2) -0.0005(19) 0.0031(18) 0.0021(19)
O6 0.0322(18) 0.047(2) 0.0251(17) -0.0069(15) -0.0008(14) -0.0013(16)
C2 0.024(2) 0.029(2) 0.025(2) -0.0008(19) -0.0007(19) 0.001(2)
C12 0.030(3) 0.027(3) 0.050(3) 0.008(2) 0.009(2) -0.005(2)
C10 0.024(2) 0.023(2) 0.030(2) -0.0015(18) 0.0041(19) 0.001(2)
C22 0.030(3) 0.037(3) 0.034(3) -0.006(2) -0.009(2) -0.007(2)
C3 0.036(3) 0.032(3) 0.024(2) 0.002(2) -0.0022(19) 0.000(2)
C20 0.044(3) 0.069(4) 0.026(3) -0.004(3) -0.005(2) 0.008(3)
C1 0.031(3) 0.027(2) 0.027(2) 0.003(2) 0.004(2) 0.009(2)
C4 0.038(3) 0.042(3) 0.029(3) -0.008(2) -0.007(2) -0.007(2)
C13 0.036(3) 0.029(3) 0.035(3) 0.007(2) 0.010(2) 0.000(2)
C5 0.033(3) 0.043(3) 0.036(3) -0.003(2) 0.003(2) -0.013(2)
C18 0.060(4) 0.049(4) 0.051(3) 0.025(3) 0.020(3) 0.018(3)
C11 0.029(3) 0.026(3) 0.044(3) -0.007(2) 0.005(2) -0.005(2)
C19 0.048(3) 0.073(4) 0.023(3) 0.008(3) -0.007(2) 0.014(3)
C21 0.040(3) 0.042(3) 0.039(3) -0.014(2) -0.001(2) -0.003(2)
O3 0.032(5) 0.032(4) 0.0287(18) 0.006(2) 0.0047(17) -0.004(3)
C15 0.051(5) 0.030(3) 0.030(4) -0.008(3) 0.008(3) -0.004(4)
C16 0.051(5) 0.040(4) 0.035(4) 0.009(3) 0.004(3) -0.014(3)
O4 0.042(5) 0.034(2) 0.066(3) 0.001(2) -0.019(2) -0.002(2)
O3' 0.032(5) 0.032(4) 0.0287(18) 0.006(2) 0.0047(17) -0.004(3)
C15' 0.051(5) 0.030(3) 0.030(4) -0.008(3) 0.008(3) -0.004(4)
C16' 0.051(5) 0.040(4) 0.035(4) 0.009(3) 0.004(3) -0.014(3)
O4' 0.042(5) 0.034(2) 0.066(3) 0.001(2) -0.019(2) -0.002(2)
C17 0.059(4) 0.039(3) 0.084(5) 0.023(3) 0.014(4) -0.002(3)
Cl1 0.0370(6) 0.0426(7) 0.0287(6) 0.0061(6) 0.0036(5) -0.0077(6)
O12 0.060(2) 0.045(2) 0.053(2) 0.0154(18) -0.0034(19) -0.0047(19)
O15 0.033(2) 0.101(3) 0.065(2) 0.038(2) 0.0071(18) 0.005(2)
O13 0.047(2) 0.145(4) 0.040(2) -0.010(2) 0.0150(18) -0.004(3)
O14 0.150(5) 0.047(3) 0.056(3) 0.008(2) -0.022(3) -0.040(3)
N1 0.039(3) 0.051(3) 0.041(3) -0.009(2) 0.008(2) 0.004(2)
C23 0.047(3) 0.035(3) 0.036(3) -0.001(2) 0.001(3) -0.001(3)
C24 0.047(3) 0.054(4) 0.051(3) 0.002(3) 0.016(3) 0.003(3)
Cl2 0.0341(14) 0.0295(13) 0.0459(9) -0.0049(9) 0.0043(9) -0.0071(8)
O11 0.042(2) 0.072(4) 0.059(5) -0.004(3) -0.004(2) 0.009(2)
O10 0.063(3) 0.086(4) 0.053(4) -0.008(3) 0.014(3) 0.031(3)
O8 0.053(3) 0.039(3) 0.134(6) -0.017(3) -0.004(4) -0.021(2)
O9 0.090(4) 0.108(5) 0.053(3) 0.016(3) 0.006(3) -0.046(4)
Cl2' 0.0341(14) 0.0295(13) 0.0459(9) -0.0049(9) 0.0043(9) -0.0071(8)
O11' 0.042(2) 0.072(4) 0.059(5) -0.004(3) -0.004(2) 0.009(2)
O10' 0.063(3) 0.086(4) 0.053(4) -0.008(3) 0.014(3) 0.031(3)
O8' 0.053(3) 0.039(3) 0.134(6) -0.017(3) -0.004(4) -0.021(2)
O9' 0.090(4) 0.108(5) 0.053(3) 0.016(3) 0.006(3) -0.046(4)

loop_
_geom_bond_atom_site_label_1
_geom_bond_atom_site_label_2
_geom_bond_distance
_geom_bond_site_symmetry_2
_geom_bond_publ_flag
Mn1 O2 2.104(4) . ?
Mn1 O16 2.107(4) . ?
Mn1 N1 2.158(5) . ?
Mn1 O5 2.212(3) . ?
Mn1 O6 2.270(4) . ?
Mn1 O4 2.344(6) . ?
Mn1 O4' 2.406(15) . ?
O7 C10 1.359(5) . ?
O7 C22 1.450(5) . ?
C7 C6 1.402(6) . ?
C7 C2 1.408(5) . ?
C7 C8 1.487(6) . ?
C6 C5 1.377(6) . ?
C6 O3 1.382(7) . ?
C6 O3' 1.393(17) . ?
O2 C8 1.230(5) . ?
O16 H16E 0.84(3) . ?
O16 H16F 0.84(3) . ?
O5 C18 1.426(6) . ?
O5 C19 1.439(6) . ?
C14 C13 1.386(6) . ?
C14 C9 1.416(5) . ?
C14 C1 1.483(6) . ?
O1 C1 1.222(5) . ?
C9 C10 1.413(6) . ?
C9 C8 1.475(6) . ?
O6 C20 1.434(5) . ?
O6 C21 1.436(5) . ?
C2 C3 1.388(6) . ?
C2 C1 1.474(6) . ?
C12 C11 1.377(6) . ?
C12 C13 1.377(7) . ?
C12 H12 0.9300 . ?
C10 C11 1.393(6) . ?
C22 C21 1.487(6) . ?
C22 H22A 0.9700 . ?
C22 H22B 0.9700 . ?
C3 C4 1.376(6) . ?
C3 H3 0.9300 . ?
C20 C19 1.491(7) . ?
C20 H20A 0.9700 . ?
C20 H20B 0.9700 . ?
C4 C5 1.386(6) . ?
C4 H4 0.9300 . ?
C13 H13 0.9300 . ?
C5 H5 0.9300 . ?
C18 C17 1.469(8) . ?
C18 H18A 0.9700 . ?
C18 H18B 0.9700 . ?
C11 H11 0.9300 . ?
C19 H19A 0.9700 . ?
C19 H19B 0.9700 . ?
C21 H21A 0.9700 . ?
C21 H21B 0.9700 . ?
O3 C15 1.447(9) . ?
C15 C16 1.509(8) . ?
C15 H15A 0.9700 . ?
C15 H15B 0.9700 . ?
C16 O4 1.469(13) . ?
C16 H16A 0.9700 . ?
C16 H16B 0.9700 . ?
O4 C17 1.417(8) . ?
O3' C15' 1.441(18) . ?
C15' C16' 1.496(17) . ?
C15' H15C 0.9700 . ?
C15' H15D 0.9700 . ?
C16' O4' 1.54(2) . ?
C16' H16C 0.9700 . ?
C16' H16D 0.9700 . ?
O4' C17 1.489(15) . ?
C17 H17A 0.9700 . ?
C17 H17B 0.9700 . ?
Cl1 O13 1.409(4) . ?
Cl1 O14 1.413(4) . ?
Cl1 O12 1.425(3) . ?
Cl1 O15 1.440(4) . ?
N1 C23 1.122(6) . ?
C23 C24 1.452(7) . ?
C24 H24A 0.9600 . ?
C24 H24B 0.9600 . ?
C24 H24C 0.9600 . ?
Cl2 O9 1.418(5) . ?
Cl2 O11 1.434(5) . ?
Cl2 O8 1.434(5) . ?
Cl2 O10 1.437(5) . ?
Cl2' O8' 1.395(16) . ?
Cl2' O9' 1.421(17) . ?
Cl2' O10' 1.421(16) . ?
Cl2' O11' 1.450(16) . ?
